data_1558683
loop_
_publ_author_name
'Li, Yanqing'
'Zhang, Hu'
'Xiao, Ru'
'Cai, Zhengguo'

_publ_section_title
;
 Bis(N-acylated imidazolin-2-imine) nickel catalyzed norbornene
 copolymerization with methyl acrylate
;
_journal_issue 34
_journal_name_full 'Polymer Chemistry'
_journal_page_first 5542
_journal_page_last 5547
_journal_paper_doi 10.1039/D0PY00857E
_journal_volume 11
_journal_year 2020
_chemical_formula_moiety '2(C16 H12 N3 Ni0.5 O)'
_chemical_formula_sum 'C32 H24 N6 Ni O2'
_chemical_formula_weight 583.28
_space_group_crystal_system triclinic
_space_group_IT_number 2
_space_group_name_Hall '-P 1'
_space_group_name_H-M_alt 'P -1'
_atom_sites_solution_hydrogens geom
_atom_sites_solution_primary dual
_audit_creation_date 2019-05-20
_audit_creation_method
;
Olex2 1.2
(compiled 2018.05.29 svn.r3508 for OlexSys, GUI svn.r5506)
;
_audit_update_record
;
2020-02-05 deposited with the CCDC.	2020-07-27 downloaded from the CCDC.
;
_cell_angle_alpha 91.1300(10)
_cell_angle_beta 96.7910(10)
_cell_angle_gamma 92.6390(10)
_cell_formula_units_Z 2
_cell_length_a 5.41180(10)
_cell_length_b 15.0266(2)
_cell_length_c 15.9498(3)
_cell_measurement_reflns_used 8617
_cell_measurement_temperature 170(2)
_cell_measurement_theta_max 54.909
_cell_measurement_theta_min 4.86
_cell_volume 1286.17(4)
_computing_cell_refinement 'SAINT v8.37A (Bruker, 2015)'
_computing_data_reduction 'SAINT v8.37A (Bruker, 2015)'
_computing_molecular_graphics 'Olex2 (Dolomanov et al., 2009)'
_computing_publication_material 'Olex2 (Dolomanov et al., 2009)'
_computing_structure_refinement 'ShelXL (Sheldrick, 2015)'
_computing_structure_solution 'ShelXT (Sheldrick, 2015)'
_diffrn_ambient_temperature 170.01
_diffrn_measured_fraction_theta_full 0.994
_diffrn_measured_fraction_theta_max 0.993
_diffrn_measurement_device_type 'Bruker D8 Venture'
_diffrn_measurement_method '\f and \w scans'
_diffrn_radiation_type GaK\a
_diffrn_radiation_wavelength 1.34139
_diffrn_reflns_av_R_equivalents 0.0355
_diffrn_reflns_av_unetI/netI 0.0362
_diffrn_reflns_Laue_measured_fraction_full 0.994
_diffrn_reflns_Laue_measured_fraction_max 0.993
_diffrn_reflns_limit_h_max 6
_diffrn_reflns_limit_h_min -6
_diffrn_reflns_limit_k_max 18
_diffrn_reflns_limit_k_min -18
_diffrn_reflns_limit_l_max 19
_diffrn_reflns_limit_l_min -17
_diffrn_reflns_number 15594
_diffrn_reflns_point_group_measured_fraction_full 0.994
_diffrn_reflns_point_group_measured_fraction_max 0.993
_diffrn_reflns_theta_full 53.594
_diffrn_reflns_theta_max 54.943
_diffrn_reflns_theta_min 4.860
_diffrn_standards_number 0
_exptl_absorpt_coefficient_mu 4.438
_exptl_absorpt_correction_T_max 0.7508
_exptl_absorpt_correction_T_min 0.6187
_exptl_absorpt_correction_type multi-scan
_exptl_absorpt_process_details
'SADABS-2016/2 (Bruker,2016/2) was used for absorption correction. wR2(int) was 0.1018 before and 0.0501 after correction. The Ratio of minimum to maximum transmission is 0.8241. The \l/2 correction factor is Not present.'
_exptl_crystal_colour yellow
_exptl_crystal_colour_primary yellow
_exptl_crystal_density_diffrn 1.506
_exptl_crystal_description needle
_exptl_crystal_F_000 604
_exptl_crystal_size_max 0.05
_exptl_crystal_size_mid 0.01
_exptl_crystal_size_min 0.005
_refine_diff_density_max 0.197
_refine_diff_density_min -0.529
_refine_diff_density_rms 0.052
_refine_ls_extinction_method none
_refine_ls_goodness_of_fit_ref 1.023
_refine_ls_hydrogen_treatment constr
_refine_ls_matrix_type full
_refine_ls_number_parameters 373
_refine_ls_number_reflns 4872
_refine_ls_number_restraints 0
_refine_ls_restrained_S_all 1.023
_refine_ls_R_factor_all 0.0420
_refine_ls_R_factor_gt 0.0335
_refine_ls_shift/su_max 0.000
_refine_ls_shift/su_mean 0.000
_refine_ls_structure_factor_coef Fsqd
_refine_ls_weighting_details 'w=1/[\s^2^(Fo^2^)+(0.0424P)^2^+0.5013P] where P=(Fo^2^+2Fc^2^)/3'
_refine_ls_weighting_scheme calc
_refine_ls_wR_factor_gt 0.0809
_refine_ls_wR_factor_ref 0.0859
_reflns_Friedel_coverage 0.000
_reflns_number_gt 4218
_reflns_number_total 4872
_reflns_threshold_expression 'I > 2\s(I)'
_cod_data_source_file d0py00857e2.cif
_cod_data_source_block 190520lyq_1_0m
_cod_depositor_comments
;Adding full bibliography for 1558683--1558686.cif.

 Adding full bibliography for 1558683--1558686.cif.
;
_cod_database_code 1558683
_shelx_shelxl_version_number 2016/6
_shelx_space_group_comment
;
The symmetry employed for this shelxl refinement is uniquely defined
by the following loop, which should always be used as a source of
symmetry information in preference to the above space-group names.
They are only intended as comments.
;
_shelx_estimated_absorpt_t_max 0.978
_shelx_estimated_absorpt_t_min 0.809
_olex2_refinement_description
;
1. Fixed Uiso
 At 1.2 times of:
  All C(H) groups
2.a Aromatic/amide H refined with riding coordinates:
 C1(H1), C2(H2), C6(H6), C7(H7), C8(H8), C9(H9), C10(H10), C12(H12), C13(H13),
 C14(H14), C15(H15), C16(H16), C17(H17), C18(H18), C22(H22), C23(H23), C24(H24),
  C25(H25), C26(H26), C28(H28), C29(H29), C30(H30), C31(H31), C32(H32)
;
_olex2_submission_special_instructions 'No special instructions were received'

loop_
_space_group_symop_operation_xyz
'x, y, z'
'-x, -y, -z'

loop_
_atom_site_label
_atom_site_type_symbol
_atom_site_fract_x
_atom_site_fract_y
_atom_site_fract_z
_atom_site_U_iso_or_equiv
_atom_site_adp_type
_atom_site_occupancy
_atom_site_site_symmetry_order
_atom_site_calc_flag
_atom_site_refinement_flags_posn
_atom_site_refinement_flags_adp
_atom_site_refinement_flags_occupancy
_atom_site_disorder_assembly
_atom_site_disorder_group
Ni1 Ni 1.000000 0.500000 1.000000 0.02077(11) Uani 1 2 d S T P . .
O1 O 0.7872(3) 0.39906(9) 0.97475(8) 0.0277(3) Uani 1 1 d . . . . .
N1 N 0.7947(3) 0.56713(10) 0.92420(10) 0.0232(3) Uani 1 1 d . . . . .
N2 N 0.4973(3) 0.44832(10) 0.86720(10) 0.0233(3) Uani 1 1 d . . . . .
N3 N 0.5147(3) 0.59601(10) 0.81698(10) 0.0236(4) Uani 1 1 d . . . . .
C1 C 0.8295(4) 0.65506(13) 0.90230(13) 0.0298(5) Uani 1 1 d . . . . .
H1 H 0.953280 0.696274 0.929478 0.036 Uiso 1 1 calc R . . . .
C2 C 0.6613(4) 0.67325(13) 0.83663(13) 0.0293(5) Uani 1 1 d . . . . .
H2 H 0.646031 0.728510 0.809012 0.035 Uiso 1 1 calc R . . . .
C3 C 0.6020(4) 0.53201(12) 0.87180(11) 0.0213(4) Uani 1 1 d . . . . .
C4 C 0.5932(4) 0.38931(12) 0.91949(11) 0.0222(4) Uani 1 1 d . . . . .
C5 C 0.4640(4) 0.29875(12) 0.91369(12) 0.0234(4) Uani 1 1 d . . . . .
C6 C 0.5736(4) 0.22787(13) 0.95604(13) 0.0310(5) Uani 1 1 d . . . . .
H6 H 0.731135 0.237008 0.988983 0.037 Uiso 1 1 calc R . . . .
C7 C 0.4541(5) 0.14390(14) 0.95045(14) 0.0368(5) Uani 1 1 d . . . . .
H7 H 0.530292 0.095868 0.979612 0.044 Uiso 1 1 calc R . . . .
C8 C 0.2259(4) 0.12980(14) 0.90290(14) 0.0359(5) Uani 1 1 d . . . . .
H8 H 0.144408 0.072249 0.899172 0.043 Uiso 1 1 calc R . . . .
C9 C 0.1159(4) 0.19996(15) 0.86058(14) 0.0372(5) Uani 1 1 d . . . . .
H9 H -0.041346 0.190421 0.827543 0.045 Uiso 1 1 calc R . . . .
C10 C 0.2333(4) 0.28380(14) 0.86604(13) 0.0307(5) Uani 1 1 d . . . . .
H10 H 0.155643 0.331615 0.836982 0.037 Uiso 1 1 calc R . . . .
C11 C 0.3283(4) 0.58426(12) 0.74605(12) 0.0226(4) Uani 1 1 d . . . . .
C12 C 0.1075(4) 0.53529(13) 0.75230(13) 0.0270(4) Uani 1 1 d . . . . .
H12 H 0.077316 0.510005 0.804475 0.032 Uiso 1 1 calc R . . . .
C13 C -0.0675(4) 0.52362(14) 0.68232(14) 0.0322(5) Uani 1 1 d . . . . .
H13 H -0.217454 0.489326 0.686188 0.039 Uiso 1 1 calc R . . . .
C14 C -0.0264(4) 0.56147(15) 0.60653(14) 0.0369(5) Uani 1 1 d . . . . .
H14 H -0.147647 0.553078 0.558511 0.044 Uiso 1 1 calc R . . . .
C15 C 0.1911(4) 0.61148(15) 0.60084(14) 0.0368(5) Uani 1 1 d . . . . .
H15 H 0.218053 0.638313 0.549042 0.044 Uiso 1 1 calc R . . . .
C16 C 0.3702(4) 0.62272(14) 0.67017(13) 0.0302(5) Uani 1 1 d . . . . .
H16 H 0.520755 0.656497 0.665913 0.036 Uiso 1 1 calc R . . . .
Ni2 Ni 0.000000 1.000000 0.500000 0.02119(11) Uani 1 2 d S T P . .
O2 O 0.1509(3) 0.90253(9) 0.45805(8) 0.0276(3) Uani 1 1 d . . . . .
N4 N 0.2392(3) 1.00671(10) 0.59605(10) 0.0235(4) Uani 1 1 d . . . . .
N5 N 0.4631(3) 0.87480(10) 0.56760(10) 0.0238(4) Uani 1 1 d . . . . .
N6 N 0.5449(3) 0.96784(10) 0.69100(10) 0.0230(3) Uani 1 1 d . . . . .
C17 C 0.4466(4) 1.04409(13) 0.72184(13) 0.0285(5) Uani 1 1 d . . . . .
H17 H 0.499434 1.074264 0.774239 0.034 Uiso 1 1 calc R . . . .
C18 C 0.2627(4) 1.06689(13) 0.66333(13) 0.0294(5) Uani 1 1 d . . . . .
H18 H 0.163503 1.116961 0.667622 0.035 Uiso 1 1 calc R . . . .
C19 C 0.4130(4) 0.94663(12) 0.61350(11) 0.0216(4) Uani 1 1 d . . . . .
C20 C 0.3358(4) 0.85975(12) 0.49288(12) 0.0226(4) Uani 1 1 d . . . . .
C21 C 0.4165(4) 0.78529(12) 0.44085(12) 0.0229(4) Uani 1 1 d . . . . .
C22 C 0.6312(4) 0.74085(13) 0.46735(13) 0.0282(4) Uani 1 1 d . . . . .
H22 H 0.720832 0.754799 0.521221 0.034 Uiso 1 1 calc R . . . .
C23 C 0.7145(4) 0.67669(14) 0.41579(13) 0.0310(5) Uani 1 1 d . . . . .
H23 H 0.861591 0.647022 0.434392 0.037 Uiso 1 1 calc R . . . .
C24 C 0.5859(4) 0.65518(14) 0.33732(13) 0.0311(5) Uani 1 1 d . . . . .
H24 H 0.644671 0.611363 0.301824 0.037 Uiso 1 1 calc R . . . .
C25 C 0.3709(4) 0.69814(14) 0.31110(14) 0.0346(5) Uani 1 1 d . . . . .
H25 H 0.280598 0.683502 0.257470 0.041 Uiso 1 1 calc R . . . .
C26 C 0.2869(4) 0.76213(14) 0.36245(13) 0.0311(5) Uani 1 1 d . . . . .
H26 H 0.138088 0.790842 0.343953 0.037 Uiso 1 1 calc R . . . .
C27 C 0.7387(4) 0.92069(12) 0.73628(12) 0.0221(4) Uani 1 1 d . . . . .
C28 C 0.7663(4) 0.92561(13) 0.82432(12) 0.0257(4) Uani 1 1 d . . . . .
H28 H 0.651081 0.956733 0.852984 0.031 Uiso 1 1 calc R . . . .
C29 C 0.9621(4) 0.88501(13) 0.86982(13) 0.0287(5) Uani 1 1 d . . . . .
H29 H 0.982084 0.889209 0.929769 0.034 Uiso 1 1 calc R . . . .
C30 C 1.1284(4) 0.83849(13) 0.82886(13) 0.0295(5) Uani 1 1 d . . . . .
H30 H 1.263362 0.811235 0.860340 0.035 Uiso 1 1 calc R . . . .
C31 C 1.0969(4) 0.83189(13) 0.74162(13) 0.0294(5) Uani 1 1 d . . . . .
H31 H 1.209037 0.798800 0.713363 0.035 Uiso 1 1 calc R . . . .
C32 C 0.9036(4) 0.87295(13) 0.69483(13) 0.0265(4) Uani 1 1 d . . . . .
H32 H 0.884260 0.868445 0.634896 0.032 Uiso 1 1 calc R . . . .

loop_
_atom_site_aniso_label
_atom_site_aniso_U_11
_atom_site_aniso_U_22
_atom_site_aniso_U_33
_atom_site_aniso_U_23
_atom_site_aniso_U_13
_atom_site_aniso_U_12
Ni1 0.0242(2) 0.01872(19) 0.0180(2) 0.00074(14) -0.00330(15) 0.00027(15)
O1 0.0298(8) 0.0236(7) 0.0269(7) 0.0039(5) -0.0070(6) -0.0014(6)
N1 0.0275(9) 0.0211(8) 0.0195(8) -0.0006(6) -0.0030(7) -0.0004(7)
N2 0.0262(9) 0.0226(8) 0.0202(8) 0.0012(6) -0.0014(7) 0.0009(7)
N3 0.0259(9) 0.0204(8) 0.0234(9) 0.0010(6) -0.0027(7) 0.0033(7)
C1 0.0355(12) 0.0199(9) 0.0314(12) 0.0005(8) -0.0064(9) -0.0014(8)
C2 0.0346(12) 0.0195(9) 0.0313(11) 0.0021(8) -0.0067(9) 0.0006(8)
C3 0.0222(10) 0.0237(9) 0.0179(9) 0.0014(7) -0.0002(8) 0.0049(8)
C4 0.0249(10) 0.0228(9) 0.0188(10) -0.0012(7) 0.0021(8) 0.0012(8)
C5 0.0277(10) 0.0249(10) 0.0173(9) -0.0011(7) 0.0025(8) -0.0010(8)
C6 0.0368(12) 0.0268(10) 0.0271(11) 0.0019(8) -0.0044(9) -0.0023(9)
C7 0.0497(14) 0.0255(11) 0.0334(12) 0.0029(9) -0.0010(10) -0.0019(10)
C8 0.0450(14) 0.0297(11) 0.0322(12) -0.0041(9) 0.0070(10) -0.0114(10)
C9 0.0331(12) 0.0399(12) 0.0360(13) -0.0023(10) -0.0025(10) -0.0087(10)
C10 0.0292(11) 0.0323(11) 0.0296(11) 0.0035(9) -0.0003(9) -0.0017(9)
C11 0.0228(10) 0.0223(9) 0.0220(10) -0.0012(7) -0.0023(8) 0.0079(8)
C12 0.0245(10) 0.0282(10) 0.0292(11) 0.0020(8) 0.0040(8) 0.0079(8)
C13 0.0218(10) 0.0335(11) 0.0401(13) 0.0019(9) -0.0032(9) 0.0039(9)
C14 0.0329(12) 0.0440(13) 0.0309(12) 0.0008(10) -0.0096(9) 0.0057(10)
C15 0.0332(12) 0.0465(13) 0.0294(12) 0.0120(10) -0.0045(9) 0.0050(10)
C16 0.0254(11) 0.0326(11) 0.0320(12) 0.0081(9) -0.0012(9) 0.0025(9)
Ni2 0.0236(2) 0.0217(2) 0.0179(2) 0.00010(14) -0.00104(15) 0.00651(15)
O2 0.0290(8) 0.0289(7) 0.0235(7) -0.0031(6) -0.0054(6) 0.0105(6)
N4 0.0282(9) 0.0210(8) 0.0210(8) -0.0001(6) 0.0005(7) 0.0056(7)
N5 0.0270(9) 0.0259(8) 0.0184(8) -0.0001(6) -0.0004(7) 0.0067(7)
N6 0.0255(9) 0.0239(8) 0.0188(8) -0.0001(6) -0.0013(7) 0.0041(7)
C17 0.0350(12) 0.0250(10) 0.0241(11) -0.0056(8) -0.0035(9) 0.0058(9)
C18 0.0353(12) 0.0251(10) 0.0271(11) -0.0037(8) -0.0012(9) 0.0082(9)
C19 0.0212(10) 0.0246(9) 0.0181(10) 0.0029(7) -0.0013(8) 0.0009(8)
C20 0.0236(10) 0.0237(9) 0.0208(10) 0.0015(8) 0.0033(8) 0.0022(8)
C21 0.0243(10) 0.0239(9) 0.0209(10) 0.0007(8) 0.0033(8) 0.0033(8)
C22 0.0282(11) 0.0338(11) 0.0220(10) -0.0009(8) -0.0016(8) 0.0074(9)
C23 0.0303(11) 0.0332(11) 0.0301(12) 0.0007(9) 0.0017(9) 0.0119(9)
C24 0.0340(12) 0.0298(11) 0.0306(12) -0.0055(9) 0.0064(9) 0.0070(9)
C25 0.0343(12) 0.0379(12) 0.0293(12) -0.0106(9) -0.0057(9) 0.0073(10)
C26 0.0284(11) 0.0325(11) 0.0310(12) -0.0067(9) -0.0044(9) 0.0097(9)
C27 0.0208(10) 0.0216(9) 0.0223(10) 0.0027(7) -0.0028(8) -0.0017(8)
C28 0.0278(11) 0.0269(10) 0.0215(10) -0.0019(8) -0.0001(8) 0.0007(8)
C29 0.0304(11) 0.0311(11) 0.0225(11) 0.0034(8) -0.0048(9) -0.0030(9)
C30 0.0262(11) 0.0294(10) 0.0308(11) 0.0082(9) -0.0055(9) -0.0004(9)
C31 0.0236(11) 0.0310(11) 0.0338(12) 0.0046(9) 0.0029(9) 0.0041(9)
C32 0.0260(11) 0.0290(10) 0.0239(10) 0.0028(8) 0.0012(8) 0.0005(8)

loop_
_atom_type_symbol
_atom_type_description
_atom_type_scat_dispersion_real
_atom_type_scat_dispersion_imag
_atom_type_scat_source
C C 0.0148 0.0070 'International Tables Vol C Tables 4.2.6.8 and 6.1.1.4'
H H 0.0000 0.0000 'International Tables Vol C Tables 4.2.6.8 and 6.1.1.4'
N N 0.0253 0.0136 'International Tables Vol C Tables 4.2.6.8 and 6.1.1.4'
Ni Ni -1.3409 3.2905 'International Tables Vol C Tables 4.2.6.8 and 6.1.1.4'
O O 0.0412 0.0250 'International Tables Vol C Tables 4.2.6.8 and 6.1.1.4'

loop_
_geom_angle_atom_site_label_1
_geom_angle_atom_site_label_2
_geom_angle_atom_site_label_3
_geom_angle
_geom_angle_site_symmetry_1
_geom_angle_site_symmetry_3
_geom_angle_publ_flag
O1 Ni1 O1 180.0 2_767 . ?
O1 Ni1 N1 90.55(6) . . ?
O1 Ni1 N1 90.54(6) 2_767 2_767 ?
O1 Ni1 N1 89.46(6) 2_767 . ?
O1 Ni1 N1 89.45(6) . 2_767 ?
N1 Ni1 N1 180.00(8) . 2_767 ?
C4 O1 Ni1 128.71(12) . . ?
C1 N1 Ni1 128.55(13) . . ?
C3 N1 Ni1 123.84(13) . . ?
C3 N1 C1 106.98(16) . . ?
C4 N2 C3 118.50(16) . . ?
C2 N3 C11 124.86(16) . . ?
C3 N3 C2 107.47(16) . . ?
C3 N3 C11 127.27(16) . . ?
N1 C1 H1 125.2 . . ?
C2 C1 N1 109.56(18) . . ?
C2 C1 H1 125.2 . . ?
N3 C2 H2 126.6 . . ?
C1 C2 N3 106.86(17) . . ?
C1 C2 H2 126.6 . . ?
N1 C3 N2 129.68(17) . . ?
N1 C3 N3 109.12(16) . . ?
N2 C3 N3 121.20(17) . . ?
O1 C4 N2 128.16(17) . . ?
O1 C4 C5 115.68(16) . . ?
N2 C4 C5 116.16(17) . . ?
C6 C5 C4 120.38(18) . . ?
C10 C5 C4 120.85(18) . . ?
C10 C5 C6 118.77(19) . . ?
C5 C6 H6 119.8 . . ?
C7 C6 C5 120.4(2) . . ?
C7 C6 H6 119.8 . . ?
C6 C7 H7 119.8 . . ?
C8 C7 C6 120.4(2) . . ?
C8 C7 H7 119.8 . . ?
C7 C8 H8 120.2 . . ?
C7 C8 C9 119.6(2) . . ?
C9 C8 H8 120.2 . . ?
C8 C9 H9 119.8 . . ?
C10 C9 C8 120.4(2) . . ?
C10 C9 H9 119.8 . . ?
C5 C10 H10 119.7 . . ?
C9 C10 C5 120.5(2) . . ?
C9 C10 H10 119.7 . . ?
C12 C11 N3 120.81(17) . . ?
C12 C11 C16 120.17(18) . . ?
C16 C11 N3 119.03(18) . . ?
C11 C12 H12 120.2 . . ?
C13 C12 C11 119.58(19) . . ?
C13 C12 H12 120.2 . . ?
C12 C13 H13 119.7 . . ?
C12 C13 C14 120.5(2) . . ?
C14 C13 H13 119.7 . . ?
C13 C14 H14 120.1 . . ?
C15 C14 C13 119.8(2) . . ?
C15 C14 H14 120.1 . . ?
C14 C15 H15 119.8 . . ?
C14 C15 C16 120.4(2) . . ?
C16 C15 H15 119.8 . . ?
C11 C16 H16 120.2 . . ?
C15 C16 C11 119.5(2) . . ?
C15 C16 H16 120.2 . . ?
O2 Ni2 O2 180.0 . 2_576 ?
O2 Ni2 N4 89.48(6) . 2_576 ?
O2 Ni2 N4 89.48(6) 2_576 . ?
O2 Ni2 N4 90.52(6) . . ?
O2 Ni2 N4 90.52(6) 2_576 2_576 ?
N4 Ni2 N4 180.0 . 2_576 ?
C20 O2 Ni2 129.04(12) . . ?
C18 N4 Ni2 128.79(13) . . ?
C19 N4 Ni2 124.05(13) . . ?
C19 N4 C18 107.00(16) . . ?
C20 N5 C19 118.61(16) . . ?
C17 N6 C27 124.13(16) . . ?
C19 N6 C17 107.28(16) . . ?
C19 N6 C27 128.52(16) . . ?
N6 C17 H17 126.6 . . ?
C18 C17 N6 106.85(17) . . ?
C18 C17 H17 126.6 . . ?
N4 C18 H18 125.1 . . ?
C17 C18 N4 109.82(18) . . ?
C17 C18 H18 125.1 . . ?
N4 C19 N5 129.41(17) . . ?
N4 C19 N6 109.05(16) . . ?
N5 C19 N6 121.54(17) . . ?
O2 C20 N5 127.93(17) . . ?
O2 C20 C21 115.58(16) . . ?
N5 C20 C21 116.48(17) . . ?
C22 C21 C20 120.92(17) . . ?
C26 C21 C20 120.57(17) . . ?
C26 C21 C22 118.41(18) . . ?
C21 C22 H22 119.8 . . ?
C23 C22 C21 120.40(19) . . ?
C23 C22 H22 119.8 . . ?
C22 C23 H23 119.7 . . ?
C22 C23 C24 120.64(19) . . ?
C24 C23 H23 119.7 . . ?
C23 C24 H24 120.4 . . ?
C25 C24 C23 119.27(19) . . ?
C25 C24 H24 120.4 . . ?
C24 C25 H25 119.9 . . ?
C26 C25 C24 120.3(2) . . ?
C26 C25 H25 119.9 . . ?
C21 C26 H26 119.5 . . ?
C25 C26 C21 121.0(2) . . ?
C25 C26 H26 119.5 . . ?
C28 C27 N6 118.59(18) . . ?
C32 C27 N6 121.59(17) . . ?
C32 C27 C28 119.79(18) . . ?
C27 C28 H28 120.1 . . ?
C29 C28 C27 119.82(19) . . ?
C29 C28 H28 120.1 . . ?
C28 C29 H29 119.7 . . ?
C30 C29 C28 120.58(19) . . ?
C30 C29 H29 119.7 . . ?
C29 C30 H30 120.3 . . ?
C29 C30 C31 119.45(19) . . ?
C31 C30 H30 120.3 . . ?
C30 C31 H31 119.6 . . ?
C30 C31 C32 120.9(2) . . ?
C32 C31 H31 119.6 . . ?
C27 C32 H32 120.3 . . ?
C31 C32 C27 119.48(19) . . ?
C31 C32 H32 120.3 . . ?

loop_
_geom_bond_atom_site_label_1
_geom_bond_atom_site_label_2
_geom_bond_distance
_geom_bond_site_symmetry_2
_geom_bond_publ_flag
Ni1 O1 1.8692(13) 2_767 ?
Ni1 O1 1.8693(13) . ?
Ni1 N1 1.8836(16) . ?
Ni1 N1 1.8836(16) 2_767 ?
O1 C4 1.289(2) . ?
N1 C1 1.384(2) . ?
N1 C3 1.338(2) . ?
N2 C3 1.352(2) . ?
N2 C4 1.312(2) . ?
N3 C2 1.384(2) . ?
N3 C3 1.375(2) . ?
N3 C11 1.427(2) . ?
C1 H1 0.9500 . ?
C1 C2 1.345(3) . ?
C2 H2 0.9500 . ?
C4 C5 1.497(3) . ?
C5 C6 1.391(3) . ?
C5 C10 1.389(3) . ?
C6 H6 0.9500 . ?
C6 C7 1.387(3) . ?
C7 H7 0.9500 . ?
C7 C8 1.376(3) . ?
C8 H8 0.9500 . ?
C8 C9 1.383(3) . ?
C9 H9 0.9500 . ?
C9 C10 1.381(3) . ?
C10 H10 0.9500 . ?
C11 C12 1.389(3) . ?
C11 C16 1.390(3) . ?
C12 H12 0.9500 . ?
C12 C13 1.379(3) . ?
C13 H13 0.9500 . ?
C13 C14 1.383(3) . ?
C14 H14 0.9500 . ?
C14 C15 1.380(3) . ?
C15 H15 0.9500 . ?
C15 C16 1.384(3) . ?
C16 H16 0.9500 . ?
Ni2 O2 1.8604(13) . ?
Ni2 O2 1.8604(13) 2_576 ?
Ni2 N4 1.8832(16) . ?
Ni2 N4 1.8832(16) 2_576 ?
O2 C20 1.290(2) . ?
N4 C18 1.380(2) . ?
N4 C19 1.343(2) . ?
N5 C19 1.348(2) . ?
N5 C20 1.314(2) . ?
N6 C17 1.391(2) . ?
N6 C19 1.376(2) . ?
N6 C27 1.426(2) . ?
C17 H17 0.9500 . ?
C17 C18 1.343(3) . ?
C18 H18 0.9500 . ?
C20 C21 1.492(3) . ?
C21 C22 1.393(3) . ?
C21 C26 1.389(3) . ?
C22 H22 0.9500 . ?
C22 C23 1.380(3) . ?
C23 H23 0.9500 . ?
C23 C24 1.383(3) . ?
C24 H24 0.9500 . ?
C24 C25 1.382(3) . ?
C25 H25 0.9500 . ?
C25 C26 1.378(3) . ?
C26 H26 0.9500 . ?
C27 C28 1.395(3) . ?
C27 C32 1.388(3) . ?
C28 H28 0.9500 . ?
C28 C29 1.384(3) . ?
C29 H29 0.9500 . ?
C29 C30 1.380(3) . ?
C30 H30 0.9500 . ?
C30 C31 1.383(3) . ?
C31 H31 0.9500 . ?
C31 C32 1.387(3) . ?
C32 H32 0.9500 . ?
